data_4305744
loop_
_publ_author_name
'Athanassios K. Boudalis'
'Juan Modesto Clemente-Juan'
'Fran\,coise Dahan'
'Vassilis Psycharis'
'Catherine P. Raptopoulou'
'Bruno Donnadieu'
'Yiannis Sanakis'
'Jean-Pierre Tuchagues'

_publ_section_title
;
Reversible Core-Interconversion of an Iron(III) Dihydroxo Bridged Complex
;
_journal_name_full 'Inorganic Chemistry'
_journal_page_first 11314
_journal_page_last 11323
_journal_paper_doi 10.1021/ic800716r
_journal_volume 47
_journal_year 2008
_chemical_formula_sum 'C30 H30 Fe N5 O7'
_chemical_formula_weight 628.44
_chemical_name_systematic
;
 ?
;
_space_group_IT_number 43
_symmetry_cell_setting orthorhombic
_symmetry_space_group_name_Hall 'F 2 -2d'
_symmetry_space_group_name_H-M 'F d d 2'
_atom_sites_solution_hydrogens geom
_atom_sites_solution_primary direct
_atom_sites_solution_secondary difmap
_audit_creation_method SHELXL-97
_cell_angle_alpha 90.00
_cell_angle_beta 90.00
_cell_angle_gamma 90.00
_cell_formula_units_Z 8
_cell_length_a 32.654(7)
_cell_length_b 15.738(7)
_cell_length_c 11.161(2)
_cell_measurement_temperature 160(2)
_cell_volume 5736(3)
_computing_structure_refinement 'SHELXL-97 (Sheldrick, 1997)'
_computing_structure_solution 'SHELXS-97 (Sheldrick, 1997)'
_diffrn_ambient_temperature 160(2)
_diffrn_measured_fraction_theta_full 0.993
_diffrn_measured_fraction_theta_max 0.993
_diffrn_measurement_device_type 'Stoe Image Plate diffractometer'
_diffrn_measurement_method 'pfi oscillation movement'
_diffrn_radiation_monochromator graphite
_diffrn_radiation_source 'fine-focus sealed tube'
_diffrn_radiation_type MoK\a
_diffrn_radiation_wavelength 0.71073
_diffrn_reflns_av_R_equivalents 0.0932
_diffrn_reflns_av_sigmaI/netI 0.0688
_diffrn_reflns_limit_h_max 37
_diffrn_reflns_limit_h_min -37
_diffrn_reflns_limit_k_max 18
_diffrn_reflns_limit_k_min -18
_diffrn_reflns_limit_l_max 12
_diffrn_reflns_limit_l_min -12
_diffrn_reflns_number 9399
_diffrn_reflns_theta_full 24.26
_diffrn_reflns_theta_max 24.26
_diffrn_reflns_theta_min 2.32
_exptl_absorpt_coefficient_mu 0.583
_exptl_absorpt_correction_type none
_exptl_crystal_colour red
_exptl_crystal_density_diffrn 1.456
_exptl_crystal_density_method 'not measured'
_exptl_crystal_description plate
_exptl_crystal_F_000 2616
_exptl_crystal_size_max 0.40
_exptl_crystal_size_mid 0.35
_exptl_crystal_size_min 0.08
_refine_diff_density_max 0.360
_refine_diff_density_min -0.351
_refine_diff_density_rms 0.061
_refine_ls_abs_structure_details 'Flack H D (1983), Acta Cryst. A39, 876-881'
_refine_ls_abs_structure_Flack -0.01(3)
_refine_ls_extinction_method none
_refine_ls_goodness_of_fit_ref 1.028
_refine_ls_hydrogen_treatment mixed
_refine_ls_matrix_type full
_refine_ls_number_parameters 237
_refine_ls_number_reflns 2288
_refine_ls_number_restraints 1
_refine_ls_restrained_S_all 1.028
_refine_ls_R_factor_all 0.0624
_refine_ls_R_factor_gt 0.0436
_refine_ls_shift/su_max 0.002
_refine_ls_shift/su_mean 0.000
_refine_ls_structure_factor_coef Fsqd
_refine_ls_weighting_details 'calc w=1/[\s^2^(Fo^2^)+(0.0613P)^2^+0.0000P] where P=(Fo^2^+2Fc^2^)/3'
_refine_ls_weighting_scheme calc
_refine_ls_wR_factor_gt 0.1019
_refine_ls_wR_factor_ref 0.1124
_reflns_number_gt 1836
_reflns_number_total 2288
_reflns_threshold_expression >2sigma(I)
_cod_data_source_file ic800716r_si_002_1.cif
_cod_data_source_block Complex_1
_cod_database_code 4305744

loop_
_symmetry_equiv_pos_as_xyz
'x, y, z'
'-x, -y, z'
'-x+1/4, y+1/4, z+1/4'
'x+3/4, -y+3/4, z+1/4'
'x, y+1/2, z+1/2'
'-x, -y+1/2, z+1/2'
'-x+1/4, y+3/4, z+3/4'
'x+3/4, -y+5/4, z+3/4'
'x+1/2, y, z+1/2'
'-x+1/2, -y, z+1/2'
'-x+3/4, y+1/4, z+3/4'
'x+5/4, -y+3/4, z+3/4'
'x+1/2, y+1/2, z'
'-x+1/2, -y+1/2, z'
'-x+3/4, y+3/4, z+1/4'
'x+5/4, -y+5/4, z+1/4'

loop_
_atom_site_label
_atom_site_type_symbol
_atom_site_fract_x
_atom_site_fract_y
_atom_site_fract_z
_atom_site_U_iso_or_equiv
_atom_site_adp_type
_atom_site_occupancy
_atom_site_symmetry_multiplicity
_atom_site_calc_flag
_atom_site_refinement_flags
_atom_site_disorder_assembly
_atom_site_disorder_group
Fe Fe 0.0000 0.0000 0.00060(8) 0.0370(3) Uani 1 2 d S . .
O3 O 0.00953(9) -0.0985(2) 0.0933(3) 0.0431(8) Uani 1 1 d . . .
N2 N 0.06264(10) 0.0155(2) -0.0039(5) 0.0376(8) Uani 1 1 d . . .
O1 O -0.00197(10) 0.0686(2) -0.1675(3) 0.0472(8) Uani 1 1 d . . .
C1 C 0.04052(14) -0.1550(3) 0.0888(5) 0.0401(11) Uani 1 1 d . . .
C2 C 0.03399(16) -0.2384(3) 0.1327(6) 0.0498(13) Uani 1 1 d . . .
C3 C 0.06454(17) -0.2970(4) 0.1304(6) 0.0536(14) Uani 1 1 d . . .
C4 C 0.10235(18) -0.2787(4) 0.0823(6) 0.0545(15) Uani 1 1 d . . .
C5 C 0.10990(16) -0.1980(3) 0.0400(5) 0.0484(14) Uani 1 1 d . . .
C6 C 0.07962(14) -0.1344(3) 0.0446(4) 0.0389(12) Uani 1 1 d . . .
C7 C 0.08963(13) -0.0483(3) 0.0105(5) 0.0368(10) Uani 1 1 d . . .
N3 N 0.12830(12) -0.0202(2) -0.0071(5) 0.0402(10) Uani 1 1 d . . .
C8 C 0.12692(14) 0.0656(3) -0.0335(4) 0.0400(11) Uani 1 1 d . . .
C9 C 0.08586(13) 0.0883(3) -0.0309(4) 0.0377(11) Uani 1 1 d . . .
C10 C 0.07371(15) 0.1720(3) -0.0515(5) 0.0447(12) Uani 1 1 d . . .
C11 C 0.10472(18) 0.2303(4) -0.0750(6) 0.0508(15) Uani 1 1 d . . .
C12 C 0.14517(17) 0.2073(3) -0.0784(5) 0.0521(15) Uani 1 1 d . . .
C13 C 0.15793(16) 0.1247(4) -0.0563(5) 0.0494(13) Uani 1 1 d . . .
O2 O 0.0000 0.0000 -0.3377(5) 0.0627(15) Uani 1 2 d S . .
N1 N 0.0000 0.0000 -0.2295(5) 0.0465(14) Uani 1 2 d S . .
O21 O 0.29860(10) 0.1073(2) -0.4897(4) 0.0537(9) Uani 1 1 d . . .
HO21 H 0.281(3) 0.121(6) -0.546(9) 0.13(3) Uiso 1 1 d . . .
C21 C 0.28479(19) 0.1530(4) -0.3885(6) 0.0675(17) Uani 1 1 d . . .
H21A H 0.2827 0.2140 -0.4093 0.088 Uiso 1 1 calc R . .
H21B H 0.3052 0.1473 -0.3232 0.088 Uiso 1 1 calc R . .
C22 C 0.24380(19) 0.1220(5) -0.3445(6) 0.0699(17) Uani 1 1 d . . .
H22A H 0.2233 0.1292 -0.4078 0.091 Uiso 1 1 calc R . .
H22B H 0.2356 0.1549 -0.2739 0.091 Uiso 1 1 calc R . .
H22C H 0.2458 0.0618 -0.3230 0.091 Uiso 1 1 calc R . .
HN3 H 0.1474(14) -0.043(3) -0.011(5) 0.025(13) Uiso 1 1 d . . .
H2 H 0.008(2) -0.252(4) 0.153(7) 0.08(2) Uiso 1 1 d . . .
H3 H 0.061(2) -0.341(5) 0.171(7) 0.10(3) Uiso 1 1 d . . .
H4 H 0.1239(16) -0.320(3) 0.080(5) 0.053(15) Uiso 1 1 d . . .
H5 H 0.1390(17) -0.188(4) 0.006(6) 0.064(15) Uiso 1 1 d . . .
H10 H 0.0453(18) 0.189(4) -0.043(5) 0.053(15) Uiso 1 1 d . . .
H11 H 0.099(2) 0.281(4) -0.082(6) 0.06(2) Uiso 1 1 d . . .
H12 H 0.1668(18) 0.247(3) -0.090(5) 0.049(14) Uiso 1 1 d . . .
H13 H 0.1829(16) 0.107(3) -0.059(5) 0.039(14) Uiso 1 1 d . . .

loop_
_atom_site_aniso_label
_atom_site_aniso_U_11
_atom_site_aniso_U_22
_atom_site_aniso_U_33
_atom_site_aniso_U_23
_atom_site_aniso_U_13
_atom_site_aniso_U_12
Fe 0.0312(4) 0.0356(5) 0.0442(5) 0.000 0.000 -0.0004(4)
O3 0.0363(15) 0.0420(19) 0.051(2) 0.0064(17) 0.0036(15) 0.0029(14)
N2 0.0361(16) 0.035(2) 0.042(2) 0.000(2) 0.000(2) 0.0004(15)
O1 0.0406(16) 0.047(2) 0.054(2) -0.0039(18) -0.0038(16) 0.0010(16)
C1 0.041(2) 0.037(3) 0.042(3) 0.002(2) 0.002(2) -0.001(2)
C2 0.051(3) 0.039(3) 0.059(3) 0.007(3) 0.008(3) -0.003(2)
C3 0.064(3) 0.035(3) 0.062(4) 0.009(3) 0.003(3) 0.003(3)
C4 0.053(3) 0.038(3) 0.073(4) 0.007(3) -0.002(3) 0.006(3)
C5 0.047(3) 0.036(3) 0.062(4) -0.002(2) -0.002(2) 0.004(2)
C6 0.038(2) 0.043(3) 0.036(3) -0.001(2) -0.001(2) 0.006(2)
C7 0.034(2) 0.040(3) 0.036(3) -0.001(3) -0.002(2) -0.0004(18)
N3 0.0252(17) 0.044(2) 0.052(2) 0.002(2) 0.006(2) 0.0040(17)
C8 0.039(2) 0.038(3) 0.043(3) -0.002(2) 0.003(2) 0.002(2)
C9 0.032(2) 0.041(3) 0.040(3) -0.001(2) 0.001(2) -0.001(2)
C10 0.039(3) 0.043(3) 0.052(3) 0.004(3) -0.001(2) 0.001(2)
C11 0.052(3) 0.037(3) 0.063(4) 0.003(3) -0.002(3) -0.006(3)
C12 0.050(3) 0.043(3) 0.063(4) 0.003(3) 0.001(3) -0.021(3)
C13 0.040(3) 0.048(3) 0.060(3) -0.003(3) 0.006(3) -0.004(2)
O2 0.058(3) 0.084(4) 0.046(4) 0.000 0.000 -0.003(3)
N1 0.040(3) 0.064(4) 0.035(4) 0.000 0.000 -0.001(3)
O21 0.0420(17) 0.063(2) 0.056(2) 0.003(2) -0.0069(19) 0.0120(15)
C21 0.065(4) 0.073(4) 0.064(4) -0.004(3) -0.002(3) -0.008(3)
C22 0.074(4) 0.076(4) 0.060(4) -0.002(3) 0.009(3) -0.015(3)

loop_
_atom_type_symbol
_atom_type_description
_atom_type_scat_dispersion_real
_atom_type_scat_dispersion_imag
_atom_type_scat_source
C C 0.0033 0.0016 'International Tables Vol C Tables 4.2.6.8 and 6.1.1.4'
H H 0.0000 0.0000 'International Tables Vol C Tables 4.2.6.8 and 6.1.1.4'
N N 0.0061 0.0033 'International Tables Vol C Tables 4.2.6.8 and 6.1.1.4'
O O 0.0106 0.0060 'International Tables Vol C Tables 4.2.6.8 and 6.1.1.4'
Fe Fe 0.3463 0.8444 'International Tables Vol C Tables 4.2.6.8 and 6.1.1.4'

loop_
_geom_angle_atom_site_label_1
_geom_angle_atom_site_label_2
_geom_angle_atom_site_label_3
_geom_angle
_geom_angle_site_symmetry_1
_geom_angle_site_symmetry_3
_geom_angle_publ_flag
O3 Fe O3 113.6(2) 2 . ?
O3 Fe N2 86.95(14) 2 2 ?
O3 Fe N2 94.58(15) . 2 ?
O3 Fe N2 94.58(15) 2 . ?
O3 Fe N2 86.95(14) . . ?
N2 Fe N2 177.2(3) 2 . ?
O3 Fe O1 152.65(14) 2 2 ?
O3 Fe O1 93.49(16) . 2 ?
N2 Fe O1 87.10(16) 2 2 ?
N2 Fe O1 90.47(16) . 2 ?
O3 Fe O1 93.49(16) 2 . ?
O3 Fe O1 152.65(14) . . ?
N2 Fe O1 90.47(16) 2 . ?
N2 Fe O1 87.10(16) . . ?
O1 Fe O1 59.89(19) 2 . ?
C1 O3 Fe 130.1(3) . . ?
C7 N2 C9 106.3(4) . . ?
C7 N2 Fe 124.0(3) . . ?
C9 N2 Fe 129.5(3) . . ?
N1 O1 Fe 92.7(3) . . ?
O3 C1 C6 122.9(4) . . ?
O3 C1 C2 119.0(4) . . ?
C6 C1 C2 118.1(4) . . ?
C3 C2 C1 120.8(5) . . ?
C3 C2 H2 122(5) . . ?
C1 C2 H2 116(5) . . ?
C2 C3 C4 121.6(5) . . ?
C2 C3 H3 117(5) . . ?
C4 C3 H3 120(5) . . ?
C3 C4 C5 119.1(5) . . ?
C3 C4 H4 122(3) . . ?
C5 C4 H4 119(3) . . ?
C4 C5 C6 121.1(5) . . ?
C4 C5 H5 116(3) . . ?
C6 C5 H5 123(3) . . ?
C1 C6 C5 119.1(5) . . ?
C1 C6 C7 120.9(4) . . ?
C5 C6 C7 119.9(4) . . ?
N2 C7 N3 110.5(4) . . ?
N2 C7 C6 125.7(4) . . ?
N3 C7 C6 123.8(4) . . ?
C7 N3 C8 108.7(4) . . ?
C7 N3 HN3 131(4) . . ?
C8 N3 HN3 120(4) . . ?
N3 C8 C9 106.2(4) . . ?
N3 C8 C13 131.7(5) . . ?
C9 C8 C13 122.1(5) . . ?
C8 C9 C10 120.9(4) . . ?
C8 C9 N2 108.4(4) . . ?
C10 C9 N2 130.6(4) . . ?
C11 C10 C9 116.6(5) . . ?
C11 C10 H10 123(3) . . ?
C9 C10 H10 121(3) . . ?
C12 C11 C10 122.2(6) . . ?
C12 C11 H11 118(5) . . ?
C10 C11 H11 120(5) . . ?
C11 C12 C13 122.1(5) . . ?
C11 C12 H12 123(3) . . ?
C13 C12 H12 115(3) . . ?
C12 C13 C8 116.0(5) . . ?
C12 C13 H13 125(3) . . ?
C8 C13 H13 119(3) . . ?
O2 N1 O1 122.6(3) . 2 ?
O2 N1 O1 122.6(3) . . ?
O1 N1 O1 114.7(5) 2 . ?
C21 O21 HO21 103(6) . . ?
O21 C21 C22 112.3(5) . . ?
O21 C21 H21A 109.1 . . ?
C22 C21 H21A 109.1 . . ?
O21 C21 H21B 109.1 . . ?
C22 C21 H21B 109.1 . . ?
H21A C21 H21B 107.9 . . ?
C21 C22 H22A 109.5 . . ?
C21 C22 H22B 109.5 . . ?
H22A C22 H22B 109.5 . . ?
C21 C22 H22C 109.5 . . ?
H22A C22 H22C 109.5 . . ?
H22B C22 H22C 109.5 . . ?

loop_
_geom_bond_atom_site_label_1
_geom_bond_atom_site_label_2
_geom_bond_distance
_geom_bond_site_symmetry_2
_geom_bond_publ_flag
Fe O3 1.890(3) 2 ?
Fe O3 1.890(3) . ?
Fe N2 2.061(3) 2 ?
Fe N2 2.061(3) . ?
Fe O1 2.165(4) 2 ?
Fe O1 2.165(4) . ?
O3 C1 1.348(6) . ?
N2 C7 1.345(6) . ?
N2 C9 1.406(6) . ?
O1 N1 1.283(5) . ?
C1 C6 1.406(7) . ?
C1 C2 1.418(7) . ?
C2 C3 1.359(7) . ?
C2 H2 0.90(7) . ?
C3 C4 1.377(8) . ?
C3 H3 0.84(8) . ?
C4 C5 1.378(8) . ?
C4 H4 0.96(5) . ?
C5 C6 1.408(7) . ?
C5 H5 1.04(6) . ?
C6 C7 1.445(7) . ?
C7 N3 1.352(6) . ?
N3 C8 1.382(6) . ?
N3 HN3 0.72(5) . ?
C8 C9 1.388(7) . ?
C8 C13 1.398(7) . ?
C9 C10 1.395(7) . ?
C10 C11 1.391(8) . ?
C10 H10 0.97(6) . ?
C11 C12 1.370(8) . ?
C11 H11 0.83(7) . ?
C12 C13 1.388(8) . ?
C12 H12 0.95(6) . ?
C13 H13 0.86(5) . ?
O2 N1 1.208(8) . ?
N1 O1 1.283(5) 2 ?
O21 C21 1.413(7) . ?
O21 HO21 0.88(10) . ?
C21 C22 1.507(8) . ?
C21 H21A 0.9900 . ?
C21 H21B 0.9900 . ?
C22 H22A 0.9800 . ?
C22 H22B 0.9800 . ?
C22 H22C 0.9800 . ?
